data_7244912
loop_
_publ_author_name
'Huang, Xia-Lu'
'Chen, Yi-Qing'
'Wen, Ge-Hua'
'Bao, Song-Song'
'Zheng, Li-Min'

_publ_section_title
;
 Hydrated metal ions as weak Br\/onsted acids show promoting effects on
 proton conduction
;
_journal_name_full CrystEngComm
_journal_paper_doi 10.1039/D2CE00430E
_journal_year 2022
_chemical_formula_moiety 'C18 H60 Co5 N6 O30 P6, 2(H2 O)'
_chemical_formula_sum 'C18 H64 Co5 N6 O32 P6'
_chemical_formula_weight 1357.22
_space_group_crystal_system monoclinic
_space_group_IT_number 14
_space_group_name_Hall '-P 2ybc'
_space_group_name_H-M_alt 'P 1 21/c 1'
_atom_sites_solution_hydrogens mixed
_audit_creation_method SHELXL-2018/3
_audit_update_record
;
2022-03-15 deposited with the CCDC.	2022-04-26 downloaded from the CCDC.
;
_cell_angle_alpha 90
_cell_angle_beta 103.271(3)
_cell_angle_gamma 90
_cell_formula_units_Z 2
_cell_length_a 11.2950(10)
_cell_length_b 12.0170(8)
_cell_length_c 16.7188(13)
_cell_measurement_reflns_used 9954
_cell_measurement_temperature 193(2)
_cell_measurement_theta_max 27.509
_cell_measurement_theta_min 2.503
_cell_volume 2208.7(3)
_computing_cell_refinement 'SAINT V8.40A (Bruker Nano, Inc., 2019)'
_computing_data_reduction 'SAINT V8.40A (Bruker Nano, Inc., 2019)'
_computing_molecular_graphics SHELXTL
_computing_publication_material SHELXTL
_computing_structure_refinement 'SHELXL-2018/3 (Sheldrick, 2018)'
_computing_structure_solution 'SHELXT 2014/5 (Sheldrick, 2014)'
_diffrn_ambient_temperature 193(2)
_diffrn_detector_area_resol_mean 4K
_diffrn_measured_fraction_theta_full 0.995
_diffrn_measured_fraction_theta_max 0.992
_diffrn_measurement_device_type 'Bruker D8 with TXS'
_diffrn_measurement_method CCD
_diffrn_radiation_type MoK\a
_diffrn_radiation_wavelength 0.71073
_diffrn_reflns_av_R_equivalents 0.0433
_diffrn_reflns_av_unetI/netI 0.0373
_diffrn_reflns_Laue_measured_fraction_full 0.995
_diffrn_reflns_Laue_measured_fraction_max 0.992
_diffrn_reflns_limit_h_max 14
_diffrn_reflns_limit_h_min -9
_diffrn_reflns_limit_k_max 15
_diffrn_reflns_limit_k_min -15
_diffrn_reflns_limit_l_max 21
_diffrn_reflns_limit_l_min -21
_diffrn_reflns_number 20241
_diffrn_reflns_point_group_measured_fraction_full 0.995
_diffrn_reflns_point_group_measured_fraction_max 0.992
_diffrn_reflns_theta_full 25.242
_diffrn_reflns_theta_max 27.510
_diffrn_reflns_theta_min 2.107
_exptl_absorpt_coefficient_mu 2.166
_exptl_absorpt_correction_T_max 0.7452
_exptl_absorpt_correction_T_min 0.5150
_exptl_absorpt_correction_type multi-scan
_exptl_absorpt_process_details
;
 SADABS 2016/2: Krause, L., Herbst-Irmer, R., Sheldrick G.M. & Stalke D.,
 J. Appl. Cryst. 48 (2015) 3-10
;
_exptl_crystal_colour blue
_exptl_crystal_density_diffrn 2.041
_exptl_crystal_description sheet-like
_exptl_crystal_F_000 1390
_exptl_crystal_size_max 0.220
_exptl_crystal_size_mid 0.050
_exptl_crystal_size_min 0.030
_refine_diff_density_max 0.627
_refine_diff_density_min -0.391
_refine_diff_density_rms 0.081
_refine_ls_extinction_method none
_refine_ls_goodness_of_fit_ref 1.064
_refine_ls_hydrogen_treatment constr
_refine_ls_matrix_type full
_refine_ls_number_parameters 325
_refine_ls_number_reflns 5040
_refine_ls_number_restraints 1
_refine_ls_restrained_S_all 1.064
_refine_ls_R_factor_all 0.0291
_refine_ls_R_factor_gt 0.0257
_refine_ls_shift/su_max 0.037
_refine_ls_shift/su_mean 0.000
_refine_ls_structure_factor_coef Fsqd
_refine_ls_weighting_details 'w=1/[\s^2^(Fo^2^)+(0.0235P)^2^+2.3957P] where P=(Fo^2^+2Fc^2^)/3'
_refine_ls_weighting_scheme calc
_refine_ls_wR_factor_gt 0.0673
_refine_ls_wR_factor_ref 0.0696
_reflns_Friedel_coverage 0.000
_reflns_number_gt 4612
_reflns_number_total 5040
_reflns_threshold_expression 'I > 2\s(I)'
_cod_data_source_file d2ce00430e2.cif
_cod_data_source_block 3
_cod_original_sg_symbol_H-M 'P 21/c'
_cod_database_code 7244912
_shelx_shelxl_version_number 2018/3
_shelx_space_group_comment
;
The symmetry employed for this shelxl refinement is uniquely defined
by the following loop, which should always be used as a source of
symmetry information in preference to the above space-group names.
They are only intended as comments.
;
_shelx_estimated_absorpt_t_min 0.647
_shelx_estimated_absorpt_t_max 0.938

loop_
_space_group_symop_operation_xyz
'x, y, z'
'-x, y+1/2, -z+1/2'
'-x, -y, -z'
'x, -y-1/2, z-1/2'

loop_
_atom_site_label
_atom_site_type_symbol
_atom_site_fract_x
_atom_site_fract_y
_atom_site_fract_z
_atom_site_U_iso_or_equiv
_atom_site_adp_type
_atom_site_occupancy
_atom_site_site_symmetry_order
_atom_site_calc_flag
_atom_site_refinement_flags_posn
_atom_site_refinement_flags_adp
_atom_site_refinement_flags_occupancy
_atom_site_disorder_assembly
_atom_site_disorder_group
Co1 Co 0.72117(2) 0.74583(2) 0.70711(2) 0.00821(7) Uani 1 1 d . . . . .
Co2 Co 0.27351(2) 0.57706(2) 0.46136(2) 0.01151(7) Uani 1 1 d . . . . .
Co3 Co 1.000000 0.500000 1.000000 0.00888(8) Uani 1 2 d S . P . .
P1 P 0.46507(5) 0.69239(4) 0.61743(3) 0.01240(11) Uani 1 1 d . . . . .
P2 P 0.82085(5) 0.55899(4) 0.82218(3) 0.01052(10) Uani 1 1 d . . . . .
P3 P 0.88391(5) 0.79773(4) 0.59220(3) 0.01092(10) Uani 1 1 d . . . . .
C1 C 0.55488(19) 0.89808(16) 0.75142(13) 0.0156(4) Uani 1 1 d . . . . .
H1A H 0.467802 0.917389 0.731973 0.019 Uiso 1 1 calc R U . . .
H1B H 0.597580 0.963267 0.780910 0.019 Uiso 1 1 calc R U . . .
C2 C 0.56793(18) 0.79929(16) 0.80930(12) 0.0141(4) Uani 1 1 d . . . . .
H2A H 0.556790 0.823404 0.863720 0.017 Uiso 1 1 calc R U . . .
H2B H 0.505413 0.742601 0.787109 0.017 Uiso 1 1 calc R U . . .
C3 C 0.78678(19) 0.82505(16) 0.87038(12) 0.0149(4) Uani 1 1 d . . . . .
H3A H 0.751957 0.899806 0.874738 0.018 Uiso 1 1 calc R U . . .
H3B H 0.811562 0.793279 0.926370 0.018 Uiso 1 1 calc R U . . .
C4 C 0.89624(18) 0.83494(16) 0.83364(12) 0.0133(4) Uani 1 1 d . . . . .
H4A H 0.947174 0.898741 0.858307 0.016 Uiso 1 1 calc R U . . .
H4B H 0.946006 0.766419 0.844521 0.016 Uiso 1 1 calc R U . . .
C5 C 0.8026(2) 0.96829(15) 0.72377(13) 0.0164(4) Uani 1 1 d . . . . .
H5A H 0.862610 1.013548 0.703246 0.020 Uiso 1 1 calc R U . . .
H5B H 0.789435 1.003642 0.774513 0.020 Uiso 1 1 calc R U . . .
C6 C 0.68255(19) 0.96518(16) 0.65899(13) 0.0153(4) Uani 1 1 d . . . . .
H6A H 0.638096 1.036103 0.659396 0.018 Uiso 1 1 calc R U . . .
H6B H 0.698518 0.954869 0.603667 0.018 Uiso 1 1 calc R U . . .
C7 C 0.51031(19) 0.83729(16) 0.60584(13) 0.0155(4) Uani 1 1 d . . . . .
H7A H 0.540575 0.844953 0.555040 0.019 Uiso 1 1 calc R U . . .
H7B H 0.439074 0.886873 0.601283 0.019 Uiso 1 1 calc R U . . .
C8 C 0.69758(18) 0.63584(16) 0.85112(12) 0.0130(4) Uani 1 1 d . . . . .
H8A H 0.619281 0.597474 0.829208 0.016 Uiso 1 1 calc R U . . .
H8B H 0.711431 0.638579 0.911744 0.016 Uiso 1 1 calc R U . . .
C9 C 0.94998(18) 0.82586(16) 0.70020(12) 0.0136(4) Uani 1 1 d . . . . .
H9A H 0.996292 0.760075 0.725909 0.016 Uiso 1 1 calc R U . . .
H9B H 1.006830 0.889536 0.705220 0.016 Uiso 1 1 calc R U . . .
N1 N 0.60816(15) 0.87033(13) 0.67875(10) 0.0119(3) Uani 1 1 d . . . . .
N2 N 0.69204(15) 0.75132(13) 0.81756(10) 0.0109(3) Uani 1 1 d . . . . .
N3 N 0.85173(15) 0.85193(13) 0.74301(10) 0.0107(3) Uani 1 1 d . . . . .
O1 O 0.58635(12) 0.64548(11) 0.66893(8) 0.0120(3) Uani 1 1 d . . . . .
O2 O 0.43247(13) 0.64185(12) 0.53228(9) 0.0157(3) Uani 1 1 d . . . . .
O3 O 0.36436(14) 0.68342(14) 0.66235(10) 0.0216(3) Uani 1 1 d . . . . .
O4 O 0.82679(13) 0.61901(11) 0.74074(8) 0.0113(3) Uani 1 1 d . . . . .
O5 O 0.93890(13) 0.57140(11) 0.88574(8) 0.0132(3) Uani 1 1 d . . . . .
O6 O 0.77694(14) 0.43962(11) 0.80852(9) 0.0170(3) Uani 1 1 d . . . . .
O7 O 0.75865(13) 0.74883(11) 0.59861(8) 0.0114(3) Uani 1 1 d . . . . .
O8 O 0.96220(13) 0.71090(11) 0.56262(9) 0.0154(3) Uani 1 1 d . . . . .
O9 O 0.86995(13) 0.90435(11) 0.54330(9) 0.0140(3) Uani 1 1 d . . . . .
O1W O 0.86984(14) 0.36203(11) 0.96787(9) 0.0151(3) Uani 1 1 d G . . . .
H1WA H 0.926730 0.310408 0.964487 0.018 Uiso 1 1 d G U . . .
H1WB H 0.823045 0.376341 0.917376 0.018 Uiso 1 1 d G U . . .
O2W O 0.20716(18) 0.73060(13) 0.41818(10) 0.0244(4) Uani 1 1 d G . . . .
H2WA H 0.221312 0.757206 0.370811 0.029 Uiso 1 1 d G U . . .
H2WB H 0.189869 0.785154 0.450850 0.029 Uiso 1 1 d G U . . .
O3W O 0.12413(13) 0.48909(11) 0.39138(9) 0.0144(3) Uani 1 1 d G . . . .
H3WA H 0.093949 0.434473 0.418044 0.017 Uiso 1 1 d G U . . .
H3WB H 0.140745 0.464309 0.344249 0.017 Uiso 1 1 d G U . . .
O4W O 0.35694(14) 0.56471(11) 0.36080(9) 0.0156(3) Uani 1 1 d G . . . .
H4WA H 0.382924 0.493709 0.359483 0.019 Uiso 1 1 d G U . . .
H4WB H 0.308283 0.586200 0.312493 0.019 Uiso 1 1 d DG U . . .
O5W O 0.34944(13) 0.41950(11) 0.50129(9) 0.0140(3) Uani 1 1 d G . . . .
H5WA H 0.304930 0.364059 0.472422 0.017 Uiso 1 1 d G U . . .
H5WB H 0.428827 0.415765 0.499779 0.017 Uiso 1 1 d G U . . .
O6W O 0.18021(14) 0.58577(12) 0.55921(9) 0.0166(3) Uani 1 1 d G . . . .
H6WA H 0.106596 0.617832 0.554934 0.020 Uiso 1 1 d G U . . .
H6WB H 0.238866 0.616527 0.599145 0.020 Uiso 1 1 d G U . . .
O7W O 0.22183(18) 0.73301(15) 0.76276(11) 0.0303(4) Uani 1 1 d G . . . .
H7WA H 0.191629 0.795631 0.735573 0.036 Uiso 1 1 d G U . . .
H7WB H 0.272541 0.696403 0.737284 0.036 Uiso 1 1 d G U . . .

loop_
_atom_site_aniso_label
_atom_site_aniso_U_11
_atom_site_aniso_U_22
_atom_site_aniso_U_33
_atom_site_aniso_U_23
_atom_site_aniso_U_13
_atom_site_aniso_U_12
Co1 0.00861(13) 0.00761(12) 0.00811(13) -0.00046(8) 0.00133(10) -0.00019(9)
Co2 0.01067(13) 0.01140(13) 0.01219(14) -0.00100(9) 0.00205(10) -0.00018(9)
Co3 0.01123(17) 0.00793(16) 0.00733(17) 0.00059(12) 0.00184(14) 0.00160(13)
P1 0.0092(2) 0.0148(2) 0.0127(2) -0.00292(18) 0.00149(19) -0.00033(18)
P2 0.0119(2) 0.0097(2) 0.0099(2) 0.00093(17) 0.00232(19) 0.00101(17)
P3 0.0115(2) 0.0114(2) 0.0102(2) 0.00053(17) 0.00318(18) -0.00268(18)
C1 0.0159(9) 0.0145(9) 0.0168(10) -0.0023(7) 0.0047(8) 0.0042(7)
C2 0.0121(9) 0.0165(9) 0.0144(9) -0.0017(7) 0.0048(8) 0.0033(7)
C3 0.0161(10) 0.0162(9) 0.0113(9) -0.0043(7) 0.0011(8) -0.0022(8)
C4 0.0141(9) 0.0155(9) 0.0091(9) -0.0019(7) 0.0002(7) -0.0031(7)
C5 0.0213(10) 0.0087(8) 0.0181(10) -0.0005(7) 0.0021(8) -0.0008(7)
C6 0.0183(10) 0.0094(8) 0.0173(10) 0.0018(7) 0.0019(8) -0.0001(7)
C7 0.0143(9) 0.0147(9) 0.0149(10) 0.0003(7) -0.0020(8) 0.0030(7)
C8 0.0131(9) 0.0150(9) 0.0122(9) 0.0027(7) 0.0054(7) 0.0001(7)
C9 0.0112(9) 0.0166(9) 0.0135(9) 0.0001(7) 0.0036(7) -0.0032(7)
N1 0.0128(8) 0.0099(7) 0.0121(8) -0.0013(6) 0.0011(7) 0.0008(6)
N2 0.0113(8) 0.0108(7) 0.0105(8) -0.0008(6) 0.0020(6) 0.0009(6)
N3 0.0112(7) 0.0098(7) 0.0105(8) -0.0007(6) 0.0013(6) -0.0016(6)
O1 0.0102(6) 0.0111(6) 0.0135(7) -0.0013(5) 0.0000(5) -0.0017(5)
O2 0.0118(7) 0.0202(7) 0.0142(7) -0.0053(5) 0.0013(6) -0.0029(5)
O3 0.0138(7) 0.0319(8) 0.0201(8) -0.0060(6) 0.0062(6) -0.0024(6)
O4 0.0129(6) 0.0124(6) 0.0087(6) 0.0013(5) 0.0026(5) 0.0024(5)
O5 0.0142(7) 0.0140(6) 0.0104(6) 0.0026(5) 0.0006(5) 0.0020(5)
O6 0.0200(7) 0.0107(6) 0.0195(7) 0.0004(5) 0.0027(6) -0.0007(5)
O7 0.0117(7) 0.0130(6) 0.0096(6) -0.0003(5) 0.0027(5) -0.0030(5)
O8 0.0152(7) 0.0156(6) 0.0169(7) 0.0000(5) 0.0071(6) -0.0004(6)
O9 0.0158(7) 0.0133(6) 0.0136(7) 0.0025(5) 0.0051(6) -0.0029(5)
O1W 0.0164(7) 0.0136(6) 0.0157(7) 0.0013(5) 0.0041(6) -0.0004(5)
O2W 0.0391(10) 0.0175(7) 0.0194(8) 0.0025(6) 0.0123(7) 0.0104(7)
O3W 0.0147(7) 0.0137(6) 0.0152(7) -0.0018(5) 0.0043(6) -0.0009(5)
O4W 0.0183(7) 0.0141(6) 0.0154(7) 0.0003(5) 0.0058(6) 0.0014(6)
O5W 0.0128(7) 0.0132(6) 0.0161(7) -0.0006(5) 0.0032(6) -0.0004(5)
O6W 0.0131(7) 0.0181(7) 0.0190(7) -0.0013(6) 0.0044(6) 0.0017(6)
O7W 0.0388(11) 0.0299(9) 0.0260(9) 0.0022(7) 0.0153(8) 0.0089(8)

loop_
_atom_type_symbol
_atom_type_description
_atom_type_scat_dispersion_real
_atom_type_scat_dispersion_imag
_atom_type_scat_source
C C 0.0033 0.0016 'International Tables Vol C Tables 4.2.6.8 and 6.1.1.4'
H H 0.0000 0.0000 'International Tables Vol C Tables 4.2.6.8 and 6.1.1.4'
Co Co 0.3494 0.9721 'International Tables Vol C Tables 4.2.6.8 and 6.1.1.4'
N N 0.0061 0.0033 'International Tables Vol C Tables 4.2.6.8 and 6.1.1.4'
O O 0.0106 0.0060 'International Tables Vol C Tables 4.2.6.8 and 6.1.1.4'
P P 0.1023 0.0942 'International Tables Vol C Tables 4.2.6.8 and 6.1.1.4'

loop_
_geom_angle_atom_site_label_1
_geom_angle_atom_site_label_2
_geom_angle_atom_site_label_3
_geom_angle
_geom_angle_site_symmetry_1
_geom_angle_site_symmetry_3
_geom_angle_publ_flag
O1 Co1 N3 177.40(6) . . ?
O1 Co1 O4 89.49(6) . . ?
N3 Co1 O4 93.07(6) . . ?
O1 Co1 N2 92.43(7) . . ?
N3 Co1 N2 88.07(7) . . ?
O4 Co1 N2 88.76(6) . . ?
O1 Co1 N1 88.64(6) . . ?
N3 Co1 N1 88.83(7) . . ?
O4 Co1 N1 175.98(7) . . ?
N2 Co1 N1 87.76(7) . . ?
O1 Co1 O7 91.55(6) . . ?
N3 Co1 O7 87.92(6) . . ?
O4 Co1 O7 91.93(6) . . ?
N2 Co1 O7 175.96(6) . . ?
N1 Co1 O7 91.68(6) . . ?
O2W Co2 O2 93.56(7) . . ?
O2W Co2 O3W 94.27(6) . . ?
O2 Co2 O3W 171.88(6) . . ?
O2W Co2 O4W 88.67(6) . . ?
O2 Co2 O4W 89.75(6) . . ?
O3W Co2 O4W 88.25(6) . . ?
O2W Co2 O5W 176.56(7) . . ?
O2 Co2 O5W 85.43(6) . . ?
O3W Co2 O5W 86.63(5) . . ?
O4W Co2 O5W 88.04(6) . . ?
O2W Co2 O6W 91.19(6) . . ?
O2 Co2 O6W 93.35(6) . . ?
O3W Co2 O6W 88.68(6) . . ?
O4W Co2 O6W 176.90(6) . . ?
O5W Co2 O6W 92.15(6) . . ?
O5 Co3 O5 180.0 . 3_767 ?
O5 Co3 O9 88.85(6) . 4_576 ?
O5 Co3 O9 91.15(6) 3_767 4_576 ?
O5 Co3 O9 91.15(6) . 2_746 ?
O5 Co3 O9 88.85(6) 3_767 2_746 ?
O9 Co3 O9 180.00(7) 4_576 2_746 ?
O5 Co3 O1W 88.59(5) . 3_767 ?
O5 Co3 O1W 91.41(5) 3_767 3_767 ?
O9 Co3 O1W 89.12(6) 4_576 3_767 ?
O9 Co3 O1W 90.88(6) 2_746 3_767 ?
O5 Co3 O1W 91.41(5) . . ?
O5 Co3 O1W 88.59(5) 3_767 . ?
O9 Co3 O1W 90.88(6) 4_576 . ?
O9 Co3 O1W 89.12(6) 2_746 . ?
O1W Co3 O1W 180.0 3_767 . ?
O3 P1 O2 113.10(9) . . ?
O3 P1 O1 111.74(9) . . ?
O2 P1 O1 111.75(8) . . ?
O3 P1 C7 112.40(10) . . ?
O2 P1 C7 107.14(9) . . ?
O1 P1 C7 99.89(8) . . ?
O5 P2 O6 113.86(8) . . ?
O5 P2 O4 111.20(8) . . ?
O6 P2 O4 112.62(8) . . ?
O5 P2 C8 111.57(9) . . ?
O6 P2 C8 105.97(9) . . ?
O4 P2 C8 100.73(8) . . ?
O9 P3 O8 113.73(9) . . ?
O9 P3 O7 111.96(8) . . ?
O8 P3 O7 111.61(8) . . ?
O9 P3 C9 110.37(9) . . ?
O8 P3 C9 108.25(9) . . ?
O7 P3 C9 100.00(8) . . ?
N1 C1 C2 109.98(15) . . ?
N1 C1 H1A 109.7 . . ?
C2 C1 H1A 109.7 . . ?
N1 C1 H1B 109.7 . . ?
C2 C1 H1B 109.7 . . ?
H1A C1 H1B 108.2 . . ?
N2 C2 C1 108.23(16) . . ?
N2 C2 H2A 110.1 . . ?
C1 C2 H2A 110.1 . . ?
N2 C2 H2B 110.1 . . ?
C1 C2 H2B 110.1 . . ?
H2A C2 H2B 108.4 . . ?
C4 C3 N2 110.24(16) . . ?
C4 C3 H3A 109.6 . . ?
N2 C3 H3A 109.6 . . ?
C4 C3 H3B 109.6 . . ?
N2 C3 H3B 109.6 . . ?
H3A C3 H3B 108.1 . . ?
N3 C4 C3 107.89(16) . . ?
N3 C4 H4A 110.1 . . ?
C3 C4 H4A 110.1 . . ?
N3 C4 H4B 110.1 . . ?
C3 C4 H4B 110.1 . . ?
H4A C4 H4B 108.4 . . ?
N3 C5 C6 110.53(15) . . ?
N3 C5 H5A 109.5 . . ?
C6 C5 H5A 109.5 . . ?
N3 C5 H5B 109.5 . . ?
C6 C5 H5B 109.5 . . ?
H5A C5 H5B 108.1 . . ?
N1 C6 C5 108.28(16) . . ?
N1 C6 H6A 110.0 . . ?
C5 C6 H6A 110.0 . . ?
N1 C6 H6B 110.0 . . ?
C5 C6 H6B 110.0 . . ?
H6A C6 H6B 108.4 . . ?
N1 C7 P1 109.65(13) . . ?
N1 C7 H7A 109.7 . . ?
P1 C7 H7A 109.7 . . ?
N1 C7 H7B 109.7 . . ?
P1 C7 H7B 109.7 . . ?
H7A C7 H7B 108.2 . . ?
N2 C8 P2 109.83(13) . . ?
N2 C8 H8A 109.7 . . ?
P2 C8 H8A 109.7 . . ?
N2 C8 H8B 109.7 . . ?
P2 C8 H8B 109.7 . . ?
H8A C8 H8B 108.2 . . ?
N3 C9 P3 109.61(13) . . ?
N3 C9 H9A 109.7 . . ?
P3 C9 H9A 109.7 . . ?
N3 C9 H9B 109.7 . . ?
P3 C9 H9B 109.7 . . ?
H9A C9 H9B 108.2 . . ?
C6 N1 C7 111.63(15) . . ?
C6 N1 C1 110.88(15) . . ?
C7 N1 C1 110.90(16) . . ?
C6 N1 Co1 105.55(12) . . ?
C7 N1 Co1 108.26(11) . . ?
C1 N1 Co1 109.42(12) . . ?
C2 N2 C8 110.56(16) . . ?
C2 N2 C3 110.62(15) . . ?
C8 N2 C3 111.29(15) . . ?
C2 N2 Co1 106.54(12) . . ?
C8 N2 Co1 108.84(12) . . ?
C3 N2 Co1 108.85(13) . . ?
C9 N3 C4 110.15(15) . . ?
C9 N3 C5 111.78(16) . . ?
C4 N3 C5 111.30(15) . . ?
C9 N3 Co1 108.16(11) . . ?
C4 N3 Co1 106.18(12) . . ?
C5 N3 Co1 109.06(12) . . ?
P1 O1 Co1 119.10(8) . . ?
P1 O2 Co2 133.13(9) . . ?
P2 O4 Co1 118.11(8) . . ?
P2 O5 Co3 131.64(9) . . ?
P3 O7 Co1 117.65(8) . . ?
P3 O9 Co3 130.65(9) . 2_756 ?
Co3 O1W H1WA 95.0 . . ?
Co3 O1W H1WB 107.4 . . ?
H1WA O1W H1WB 110.1 . . ?
Co2 O2W H2WA 120.1 . . ?
Co2 O2W H2WB 123.4 . . ?
H2WA O2W H2WB 112.4 . . ?
Co2 O3W H3WA 115.9 . . ?
Co2 O3W H3WB 110.5 . . ?
H3WA O3W H3WB 111.7 . . ?
Co2 O4W H4WA 107.0 . . ?
Co2 O4W H4WB 113.6 . . ?
H4WA O4W H4WB 112.5 . . ?
Co2 O5W H5WA 110.8 . . ?
Co2 O5W H5WB 111.6 . . ?
H5WA O5W H5WB 112.5 . . ?
Co2 O6W H6WA 124.4 . . ?
Co2 O6W H6WB 100.3 . . ?
H6WA O6W H6WB 112.9 . . ?
H7WA O7W H7WB 112.0 . . ?

loop_
_geom_bond_atom_site_label_1
_geom_bond_atom_site_label_2
_geom_bond_distance
_geom_bond_site_symmetry_2
_geom_bond_publ_flag
Co1 O1 1.9323(13) . ?
Co1 N3 1.9376(16) . ?
Co1 O4 1.9375(13) . ?
Co1 N2 1.9497(17) . ?
Co1 N1 1.9531(16) . ?
Co1 O7 1.9553(14) . ?
Co2 O2W 2.0588(15) . ?
Co2 O2 2.0635(14) . ?
Co2 O3W 2.1040(14) . ?
Co2 O4W 2.1129(15) . ?
Co2 O5W 2.1221(14) . ?
Co2 O6W 2.1423(16) . ?
Co3 O5 2.0631(13) . ?
Co3 O5 2.0631(13) 3_767 ?
Co3 O9 2.1192(14) 4_576 ?
Co3 O9 2.1192(14) 2_746 ?
Co3 O1W 2.1991(14) 3_767 ?
Co3 O1W 2.1992(14) . ?
P1 O3 1.5040(17) . ?
P1 O2 1.5133(14) . ?
P1 O1 1.5473(14) . ?
P1 C7 1.837(2) . ?
P2 O5 1.5096(14) . ?
P2 O6 1.5179(15) . ?
P2 O4 1.5559(14) . ?
P2 C8 1.826(2) . ?
P3 O9 1.5085(14) . ?
P3 O8 1.5218(15) . ?
P3 O7 1.5583(15) . ?
P3 C9 1.820(2) . ?
C1 N1 1.512(3) . ?
C1 C2 1.517(3) . ?
C1 H1A 0.9900 . ?
C1 H1B 0.9900 . ?
C2 N2 1.492(2) . ?
C2 H2A 0.9900 . ?
C2 H2B 0.9900 . ?
C3 C4 1.506(3) . ?
C3 N2 1.509(2) . ?
C3 H3A 0.9900 . ?
C3 H3B 0.9900 . ?
C4 N3 1.497(2) . ?
C4 H4A 0.9900 . ?
C4 H4B 0.9900 . ?
C5 N3 1.512(2) . ?
C5 C6 1.529(3) . ?
C5 H5A 0.9900 . ?
C5 H5B 0.9900 . ?
C6 N1 1.497(3) . ?
C6 H6A 0.9900 . ?
C6 H6B 0.9900 . ?
C7 N1 1.499(2) . ?
C7 H7A 0.9900 . ?
C7 H7B 0.9900 . ?
C8 N2 1.493(2) . ?
C8 H8A 0.9900 . ?
C8 H8B 0.9900 . ?
C9 N3 1.485(3) . ?
C9 H9A 0.9900 . ?
C9 H9B 0.9900 . ?
O1W H1WA 0.9042 . ?
O1W H1WB 0.9038 . ?
O2W H2WA 0.9016 . ?
O2W H2WB 0.9029 . ?
O3W H3WA 0.9030 . ?
O3W H3WB 0.9015 . ?
O4W H4WA 0.9041 . ?
O4W H4WB 0.9040 . ?
O5W H5WA 0.9046 . ?
O5W H5WB 0.9039 . ?
O6W H6WA 0.9042 . ?
O6W H6WB 0.9045 . ?
O7W H7WA 0.9045 . ?
O7W H7WB 0.9027 . ?

loop_
_geom_hbond_atom_site_label_D
_geom_hbond_atom_site_label_H
_geom_hbond_atom_site_label_A
_geom_hbond_distance_DH
_geom_hbond_distance_HA
_geom_hbond_distance_DA
_geom_hbond_angle_DHA
_geom_hbond_site_symmetry_A
_geom_hbond_publ_flag
O1W H1WB O6 0.90 1.93 2.790(2) 158.3 . yes
O1W H1WA O8 0.90 1.86 2.757(2) 169.6 2_746 yes
O2W H2WA O7W 0.90 1.81 2.677(2) 160.1 4_575 yes
O2W H2WB O1W 0.90 1.89 2.764(2) 162.1 2_656 yes
O3W H3WA O8 0.90 1.91 2.768(2) 157.7 3_666 yes
O3W H3WB O4 0.90 1.84 2.727(2) 166.3 3_666 yes
O4W H4WA O1 0.90 1.79 2.6802(19) 165.9 3_666 yes
O4W H4WB O6 0.90 2.05 2.888(2) 152.6 3_666 yes
O5W H5WA O7 0.90 1.84 2.7269(19) 167.4 3_666 yes
O5W H5WB O2 0.90 1.90 2.750(2) 156.0 3_666 yes
O6W H6WA O8 0.90 2.01 2.897(2) 168.2 1_455 yes
O6W H6WB O3 0.90 1.76 2.651(2) 169.9 . yes
O7W H7WA O6 0.90 1.95 2.755(2) 148.2 2_656 yes
O7W H7WB O3 0.90 1.81 2.647(2) 153.7 . yes

loop_
_geom_torsion_atom_site_label_1
_geom_torsion_atom_site_label_2
_geom_torsion_atom_site_label_3
_geom_torsion_atom_site_label_4
_geom_torsion
_geom_torsion_site_symmetry_1
_geom_torsion_site_symmetry_2
_geom_torsion_site_symmetry_3
_geom_torsion_site_symmetry_4
_geom_torsion_publ_flag
N1 C1 C2 N2 42.7(2) . . . . ?
N2 C3 C4 N3 43.6(2) . . . . ?
N3 C5 C6 N1 41.7(2) . . . . ?
O3 P1 C7 N1 89.06(15) . . . . ?
O2 P1 C7 N1 -146.11(14) . . . . ?
O1 P1 C7 N1 -29.53(16) . . . . ?
O5 P2 C8 N2 90.14(14) . . . . ?
O6 P2 C8 N2 -145.42(13) . . . . ?
O4 P2 C8 N2 -27.94(14) . . . . ?
O9 P3 C9 N3 87.96(14) . . . . ?
O8 P3 C9 N3 -146.98(12) . . . . ?
O7 P3 C9 N3 -30.11(14) . . . . ?
C5 C6 N1 C7 -161.13(16) . . . . ?
C5 C6 N1 C1 74.7(2) . . . . ?
C5 C6 N1 Co1 -43.73(18) . . . . ?
P1 C7 N1 C6 156.77(14) . . . . ?
P1 C7 N1 C1 -79.04(17) . . . . ?
P1 C7 N1 Co1 41.01(16) . . . . ?
C2 C1 N1 C6 -136.54(17) . . . . ?
C2 C1 N1 C7 98.85(18) . . . . ?
C2 C1 N1 Co1 -20.51(19) . . . . ?
C1 C2 N2 C8 -162.21(15) . . . . ?
C1 C2 N2 C3 74.04(19) . . . . ?
C1 C2 N2 Co1 -44.11(17) . . . . ?
P2 C8 N2 C2 156.66(13) . . . . ?
P2 C8 N2 C3 -79.97(17) . . . . ?
P2 C8 N2 Co1 39.97(15) . . . . ?
C4 C3 N2 C2 -137.89(17) . . . . ?
C4 C3 N2 C8 98.78(19) . . . . ?
C4 C3 N2 Co1 -21.16(18) . . . . ?
P3 C9 N3 C4 159.66(12) . . . . ?
P3 C9 N3 C5 -76.06(16) . . . . ?
P3 C9 N3 Co1 44.02(14) . . . . ?
C3 C4 N3 C9 -161.66(15) . . . . ?
C3 C4 N3 C5 73.78(19) . . . . ?
C3 C4 N3 Co1 -44.77(17) . . . . ?
C6 C5 N3 C9 100.77(19) . . . . ?
C6 C5 N3 C4 -135.59(18) . . . . ?
C6 C5 N3 Co1 -18.8(2) . . . . ?
O3 P1 O1 Co1 -113.89(10) . . . . ?
O2 P1 O1 Co1 118.25(10) . . . . ?
C7 P1 O1 Co1 5.19(12) . . . . ?
O3 P1 O2 Co2 6.92(16) . . . . ?
O1 P1 O2 Co2 134.06(11) . . . . ?
C7 P1 O2 Co2 -117.49(12) . . . . ?
O5 P2 O4 Co1 -114.55(9) . . . . ?
O6 P2 O4 Co1 116.27(9) . . . . ?
C8 P2 O4 Co1 3.79(11) . . . . ?
O6 P2 O5 Co3 -43.69(14) . . . . ?
O4 P2 O5 Co3 -172.21(10) . . . . ?
C8 P2 O5 Co3 76.20(13) . . . . ?
O9 P3 O7 Co1 -113.45(9) . . . . ?
O8 P3 O7 Co1 117.76(9) . . . . ?
C9 P3 O7 Co1 3.43(10) . . . . ?
O8 P3 O9 Co3 -43.81(13) . . . 2_756 ?
O7 P3 O9 Co3 -171.47(9) . . . 2_756 ?
C9 P3 O9 Co3 78.07(13) . . . 2_756 ?
